data_7214710
loop_
_publ_author_name
'Jin, Feng'
'Yang, Xiao-Fei'
'Li, Sheng-Li'
'Zheng, Zheng'
'Yu, Zhi-Peng'
'Kong, Lin'
'Hao, Fu-Ying'
'Yang, Jia-Xiang'
'Wu, Jie-Ying'
'Tian, Yu-Peng'
'Zhou, Hong-Ping'

_publ_section_title
;
 Role of anions in preparing silver(i) complexes with a new multidentate
 ligand: polymorphs, structures and nonlinear optical properties
;
_journal_issue 24
_journal_name_full CrystEngComm
_journal_page_first 8409
_journal_paper_doi 10.1039/c2ce26145f
_journal_volume 14
_journal_year 2012
_chemical_formula_sum 'C150 H108 Ag4 N28 O16'
_chemical_formula_weight 2990.12
_chemical_name_systematic
;
?
;
_space_group_IT_number 2
_symmetry_cell_setting triclinic
_symmetry_space_group_name_Hall '-P 1'
_symmetry_space_group_name_H-M 'P -1'
_atom_sites_solution_hydrogens geom
_atom_sites_solution_primary direct
_atom_sites_solution_secondary difmap
_audit_creation_method SHELXL-97
_cell_angle_alpha 101.276(5)
_cell_angle_beta 93.521(5)
_cell_angle_gamma 114.371(5)
_cell_formula_units_Z 1
_cell_length_a 12.745(5)
_cell_length_b 13.971(5)
_cell_length_c 21.091(5)
_cell_measurement_reflns_used 4263
_cell_measurement_temperature 298(2)
_cell_measurement_theta_max 20.91
_cell_measurement_theta_min 2.45
_cell_volume 3312.1(19)
_computing_cell_refinement 'Bruker SMART'
_computing_data_collection 'Bruker SMART'
_computing_data_reduction 'Bruker SAINT'
_computing_molecular_graphics 'Bruker SHELXTL'
_computing_publication_material 'Bruker SHELXTL'
_computing_structure_refinement 'SHELXL-97 (Sheldrick, 1997)'
_computing_structure_solution 'SHELXS-97 (Sheldrick, 1990)'
_diffrn_ambient_temperature 298(2)
_diffrn_measured_fraction_theta_full 0.987
_diffrn_measured_fraction_theta_max 0.987
_diffrn_measurement_device_type 'CCD area detector'
_diffrn_measurement_method 'phi and omega scans'
_diffrn_radiation_monochromator graphite
_diffrn_radiation_source 'fine-focus sealed tube'
_diffrn_radiation_type MoK\a
_diffrn_radiation_wavelength 0.71069
_diffrn_reflns_av_R_equivalents 0.0400
_diffrn_reflns_av_sigmaI/netI 0.0695
_diffrn_reflns_limit_h_max 15
_diffrn_reflns_limit_h_min -15
_diffrn_reflns_limit_k_max 16
_diffrn_reflns_limit_k_min -16
_diffrn_reflns_limit_l_max 24
_diffrn_reflns_limit_l_min -25
_diffrn_reflns_number 23791
_diffrn_reflns_theta_full 25.05
_diffrn_reflns_theta_max 25.05
_diffrn_reflns_theta_min 1.00
_exptl_absorpt_coefficient_mu 0.661
_exptl_absorpt_correction_T_max 0.8791
_exptl_absorpt_correction_T_min 0.8263
_exptl_absorpt_correction_type multi-scan
_exptl_absorpt_process_details sadabs
_exptl_crystal_colour colorless
_exptl_crystal_density_diffrn 1.499
_exptl_crystal_density_method 'not measured'
_exptl_crystal_description needle
_exptl_crystal_F_000 1520
_exptl_crystal_size_max 0.30
_exptl_crystal_size_mid 0.30
_exptl_crystal_size_min 0.20
_refine_diff_density_max 1.072
_refine_diff_density_min -0.513
_refine_diff_density_rms 0.082
_refine_ls_extinction_method none
_refine_ls_goodness_of_fit_ref 1.038
_refine_ls_hydrogen_treatment constr
_refine_ls_matrix_type full
_refine_ls_number_parameters 920
_refine_ls_number_reflns 11581
_refine_ls_number_restraints 90
_refine_ls_restrained_S_all 1.039
_refine_ls_R_factor_all 0.1054
_refine_ls_R_factor_gt 0.0574
_refine_ls_shift/su_max 0.001
_refine_ls_shift/su_mean 0.000
_refine_ls_structure_factor_coef Fsqd
_refine_ls_weighting_details 'calc w=1/[\s^2^(Fo^2^)+(0.1000P)^2^+0.0000P] where P=(Fo^2^+2Fc^2^)/3'
_refine_ls_weighting_scheme calc
_refine_ls_wR_factor_gt 0.1570
_refine_ls_wR_factor_ref 0.1886
_reflns_number_gt 6916
_reflns_number_total 11581
_reflns_threshold_expression >2sigma(I)
_cod_data_source_file c2ce26145f.txt
_cod_data_source_block jf_3
_cod_depositor_comments
;
The following automatic conversions were performed:

'_symmetry_cell_setting' value 'Triclinic' changed to 'triclinic'
according to
/usr/data/users/saulius/automatic-downloads/retrospective/RSC/lib/dictionaries/cif_core.dic
dictionary named 'cif_core.dic' version 2.4.2 from 2011-04-26.

Automatic conversion script
Id: cif_fix_values 2281 2013-09-26 08:29:07Z andrius 
;
_cod_original_sg_symbol_H-M 'P-1 '
_cod_database_code 7214710

loop_
_symmetry_equiv_pos_as_xyz
'x, y, z'
'-x, -y, -z'

loop_
_atom_site_label
_atom_site_type_symbol
_atom_site_fract_x
_atom_site_fract_y
_atom_site_fract_z
_atom_site_U_iso_or_equiv
_atom_site_adp_type
_atom_site_occupancy
_atom_site_symmetry_multiplicity
_atom_site_calc_flag
_atom_site_refinement_flags
_atom_site_disorder_assembly
_atom_site_disorder_group
Ag1 Ag -0.10635(4) 0.18982(4) 0.65896(2) 0.05873(18) Uani 1 1 d . . .
Ag2 Ag 0.65508(5) 0.38587(4) 0.79218(3) 0.0754(2) Uani 1 1 d . . .
C1 C -0.3075(5) 0.0639(6) 0.7327(3) 0.0658(18) Uani 1 1 d . . .
H1 H -0.3546 0.0655 0.6978 0.079 Uiso 1 1 calc R . .
C2 C -0.3594(5) -0.0007(6) 0.7738(3) 0.0670(19) Uani 1 1 d . . .
H2 H -0.4396 -0.0431 0.7666 0.080 Uiso 1 1 calc R . .
C3 C -0.2898(5) -0.0009(5) 0.8257(3) 0.0644(18) Uani 1 1 d . . .
H3 H -0.3227 -0.0438 0.8543 0.077 Uiso 1 1 calc R . .
C4 C -0.1723(5) 0.0617(5) 0.8356(3) 0.0552(15) Uani 1 1 d . . .
H4 H -0.1247 0.0625 0.8711 0.066 Uiso 1 1 calc R . .
C5 C -0.1241(4) 0.1248(4) 0.7914(3) 0.0424(13) Uani 1 1 d . . .
C6 C 0.0051(4) 0.1937(4) 0.7996(2) 0.0394(12) Uani 1 1 d . . .
C7 C 0.0811(4) 0.2011(4) 0.8511(3) 0.0421(13) Uani 1 1 d . . .
H7 H 0.0527 0.1640 0.8831 0.051 Uiso 1 1 calc R . .
C8 C 0.2015(5) 0.2641(4) 0.8561(2) 0.0411(12) Uani 1 1 d . . .
C9 C 0.2384(5) 0.3161(5) 0.8065(3) 0.0465(14) Uani 1 1 d . . .
H9 H 0.3176 0.3577 0.8075 0.056 Uiso 1 1 calc R . .
C10 C 0.1582(4) 0.3065(4) 0.7555(2) 0.0414(13) Uani 1 1 d . . .
C11 C 0.1975(5) 0.3622(4) 0.7021(3) 0.0462(14) Uani 1 1 d . . .
C12 C 0.2938(5) 0.3609(5) 0.6744(3) 0.0551(15) Uani 1 1 d . . .
H12 H 0.3333 0.3243 0.6891 0.066 Uiso 1 1 calc R . .
C13 C 0.3308(6) 0.4134(6) 0.6253(3) 0.0693(19) Uani 1 1 d . . .
H13 H 0.3942 0.4112 0.6066 0.083 Uiso 1 1 calc R . .
C14 C 0.2742(7) 0.4688(6) 0.6041(4) 0.081(2) Uani 1 1 d . . .
H14 H 0.3005 0.5053 0.5716 0.097 Uiso 1 1 calc R . .
C15 C 0.1793(7) 0.4709(6) 0.6304(4) 0.079(2) Uani 1 1 d . . .
H15 H 0.1409 0.5083 0.6155 0.094 Uiso 1 1 calc R . .
C16 C 0.1407(6) 0.4176(5) 0.6788(3) 0.0590(16) Uani 1 1 d . . .
H16 H 0.0758 0.4187 0.6962 0.071 Uiso 1 1 calc R . .
C17 C 0.2854(4) 0.2731(4) 0.9122(3) 0.0431(13) Uani 1 1 d . . .
C18 C 0.2556(5) 0.1940(5) 0.9479(3) 0.0495(14) Uani 1 1 d . . .
H18 H 0.1823 0.1354 0.9370 0.059 Uiso 1 1 calc R . .
C19 C 0.3330(5) 0.2013(5) 0.9992(3) 0.0508(15) Uani 1 1 d . . .
H19 H 0.3112 0.1478 1.0224 0.061 Uiso 1 1 calc R . .
C20 C 0.4417(4) 0.2865(4) 1.0164(3) 0.0439(13) Uani 1 1 d . . .
C21 C 0.4730(5) 0.3671(5) 0.9820(3) 0.0506(14) Uani 1 1 d . . .
H21 H 0.5459 0.4263 0.9940 0.061 Uiso 1 1 calc R . .
C22 C 0.3960(5) 0.3592(5) 0.9303(3) 0.0503(15) Uani 1 1 d . . .
H22 H 0.4185 0.4126 0.9069 0.060 Uiso 1 1 calc R . .
C23 C 0.5291(6) 0.2118(6) 1.0893(3) 0.073(2) Uani 1 1 d . . .
H23 H 0.4820 0.1384 1.0721 0.088 Uiso 1 1 calc R . .
C24 C 0.6177(8) 0.2560(8) 1.1403(4) 0.093(3) Uani 1 1 d . . .
H24 H 0.6430 0.2196 1.1656 0.111 Uiso 1 1 calc R . .
C25 C 0.6620(6) 0.3653(8) 1.1468(4) 0.087(2) Uani 1 1 d . . .
H25 H 0.7260 0.4158 1.1775 0.104 Uiso 1 1 calc R . .
C26 C -0.1822(6) 0.2860(6) 0.5505(3) 0.0674(18) Uani 1 1 d . . .
H26 H -0.2312 0.2947 0.5797 0.081 Uiso 1 1 calc R . .
C27 C -0.1833(7) 0.3212(6) 0.4949(4) 0.082(2) Uani 1 1 d . . .
H27 H -0.2311 0.3542 0.4863 0.098 Uiso 1 1 calc R . .
C28 C -0.1107(8) 0.3063(7) 0.4511(4) 0.091(2) Uani 1 1 d . . .
H28 H -0.1084 0.3302 0.4128 0.110 Uiso 1 1 calc R . .
C29 C -0.0418(6) 0.2555(6) 0.4652(3) 0.075(2) Uani 1 1 d . . .
H29 H 0.0053 0.2432 0.4358 0.090 Uiso 1 1 calc R . .
C30 C -0.0437(5) 0.2238(5) 0.5226(3) 0.0483(14) Uani 1 1 d . . .
C31 C 0.0314(5) 0.1718(4) 0.5413(3) 0.0449(13) Uani 1 1 d . . .
C32 C 0.1285(5) 0.1817(5) 0.5114(3) 0.0523(15) Uani 1 1 d . . .
H32 H 0.1483 0.2222 0.4802 0.063 Uiso 1 1 calc R . .
C33 C 0.1966(5) 0.1306(5) 0.5285(3) 0.0471(14) Uani 1 1 d . . .
C34 C 0.1660(5) 0.0763(5) 0.5771(3) 0.0480(14) Uani 1 1 d . . .
H34 H 0.2106 0.0436 0.5908 0.058 Uiso 1 1 calc R . .
C35 C 0.0686(5) 0.0699(4) 0.6058(3) 0.0427(13) Uani 1 1 d . . .
C36 C 0.0320(5) 0.0096(5) 0.6578(3) 0.0486(14) Uani 1 1 d . . .
C37 C 0.1135(6) 0.0136(6) 0.7056(3) 0.0636(17) Uani 1 1 d . . .
H37 H 0.1925 0.0541 0.7054 0.076 Uiso 1 1 calc R . .
C38 C 0.0783(8) -0.0427(7) 0.7543(3) 0.081(2) Uani 1 1 d . . .
H38 H 0.1332 -0.0369 0.7877 0.098 Uiso 1 1 calc R . .
C39 C -0.0380(8) -0.1066(6) 0.7522(4) 0.082(2) Uani 1 1 d . . .
H39 H -0.0615 -0.1463 0.7836 0.099 Uiso 1 1 calc R . .
C40 C -0.1195(7) -0.1126(6) 0.7047(3) 0.0718(19) Uani 1 1 d . . .
H40 H -0.1982 -0.1560 0.7039 0.086 Uiso 1 1 calc R . .
C41 C -0.0855(6) -0.0543(5) 0.6580(3) 0.0581(16) Uani 1 1 d . . .
H41 H -0.1417 -0.0576 0.6262 0.070 Uiso 1 1 calc R . .
C42 C 0.2972(5) 0.1378(5) 0.4949(3) 0.0499(14) Uani 1 1 d . . .
C43 C 0.3272(5) 0.0529(5) 0.4804(3) 0.0545(15) Uani 1 1 d . . .
H43 H 0.2886 -0.0083 0.4961 0.065 Uiso 1 1 calc R . .
C44 C 0.4129(5) 0.0565(5) 0.4432(3) 0.0607(16) Uani 1 1 d . . .
H44 H 0.4302 -0.0028 0.4332 0.073 Uiso 1 1 calc R . .
C45 C 0.4733(5) 0.1464(5) 0.4208(3) 0.0561(16) Uani 1 1 d . . .
C46 C 0.4472(6) 0.2336(5) 0.4356(4) 0.072(2) Uani 1 1 d . . .
H46 H 0.4878 0.2952 0.4207 0.087 Uiso 1 1 calc R . .
C47 C 0.3615(6) 0.2297(5) 0.4723(3) 0.0680(19) Uani 1 1 d . . .
H47 H 0.3454 0.2895 0.4825 0.082 Uiso 1 1 calc R . .
C48 C 0.6012(6) 0.0772(7) 0.3602(4) 0.083(2) Uani 1 1 d . . .
H48 H 0.5829 0.0128 0.3729 0.099 Uiso 1 1 calc R . .
C49 C 0.6753(6) 0.1163(8) 0.3184(4) 0.095(3) Uani 1 1 d . . .
H49 H 0.7183 0.0838 0.2971 0.114 Uiso 1 1 calc R . .
C50 C 0.6754(6) 0.2125(8) 0.3133(4) 0.089(2) Uani 1 1 d . . .
H50 H 0.7187 0.2559 0.2873 0.107 Uiso 1 1 calc R . .
C51 C 0.8937(6) 0.4637(6) 0.7415(3) 0.0629(17) Uani 1 1 d . . .
H51 H 0.8376 0.3923 0.7272 0.076 Uiso 1 1 calc R . .
C52 C 0.9149(7) 0.5319(7) 0.6994(4) 0.080(2) Uani 1 1 d . . .
H52 H 0.8730 0.5062 0.6571 0.096 Uiso 1 1 calc R . .
C53 C 0.9995(7) 0.6399(7) 0.7205(4) 0.082(2) Uani 1 1 d . . .
H53 H 1.0134 0.6865 0.6927 0.098 Uiso 1 1 calc R . .
C54 C 1.0618(6) 0.6757(6) 0.7830(4) 0.0716(19) Uani 1 1 d . . .
H54 H 1.1184 0.7469 0.7973 0.086 Uiso 1 1 calc R . .
C55 C 1.0409(5) 0.6069(5) 0.8243(3) 0.0595(16) Uani 1 1 d . . .
H55 H 1.0850 0.6323 0.8659 0.071 Uiso 1 1 calc R . .
C56 C 0.9558(5) 0.5008(5) 0.8056(3) 0.0492(14) Uani 1 1 d . A .
C57 C 0.9264(5) 0.4301(5) 0.8513(3) 0.0475(14) Uani 1 1 d . . .
C58 C 0.7790(5) 0.3007(4) 0.8899(3) 0.0483(14) Uani 1 1 d . . .
C59 C 0.6516(5) 0.2290(5) 0.8825(3) 0.0526(15) Uani 1 1 d . A .
C60 C 0.6092(5) 0.1548(5) 0.9195(3) 0.0663(18) Uani 1 1 d . . .
H60 H 0.6591 0.1527 0.9527 0.080 Uiso 1 1 calc R A .
C61 C 0.4928(6) 0.0835(6) 0.9074(4) 0.076(2) Uani 1 1 d . A .
H61 H 0.4639 0.0317 0.9315 0.092 Uiso 1 1 calc R . .
C62 C 0.4195(6) 0.0897(6) 0.8592(4) 0.080(2) Uani 1 1 d . . .
H62 H 0.3405 0.0426 0.8498 0.096 Uiso 1 1 calc R A .
C63 C 0.4681(6) 0.1685(6) 0.8252(4) 0.077(2) Uani 1 1 d . A .
H63 H 0.4194 0.1729 0.7923 0.092 Uiso 1 1 calc R . .
C64 C 1.0106(5) 0.4325(4) 0.8977(3) 0.0484(14) Uani 1 1 d . A .
H64 H 1.0889 0.4777 0.8990 0.058 Uiso 1 1 calc R . .
C65 C 0.8590(5) 0.3024(5) 0.9380(3) 0.0510(14) Uani 1 1 d . A .
H65 H 0.8335 0.2598 0.9677 0.061 Uiso 1 1 calc R . .
C66 C 0.9787(5) 0.3682(4) 0.9421(3) 0.0454(13) Uani 1 1 d . . .
C67 C 1.0640(5) 0.3670(4) 0.9937(3) 0.0430(13) Uani 1 1 d . A .
C68 C 1.1765(5) 0.4509(4) 1.0137(3) 0.0467(14) Uani 1 1 d . . .
H68 H 1.2018 0.5077 0.9931 0.056 Uiso 1 1 calc R A .
C69 C 1.0333(5) 0.2805(5) 1.0224(3) 0.0567(16) Uani 1 1 d . . .
H69 H 0.9611 0.2213 1.0071 0.068 Uiso 1 1 calc R A .
C70 C 1.2501(5) 0.4499(4) 1.0641(3) 0.0488(14) Uani 1 1 d . A .
H70 H 1.3243 0.5067 1.0771 0.059 Uiso 1 1 calc R . .
C71 C 1.1063(5) 0.2791(5) 1.0730(3) 0.0573(16) Uani 1 1 d . A .
H71 H 1.0823 0.2203 1.0919 0.069 Uiso 1 1 calc R . .
C72 C 1.2159(5) 0.3658(4) 1.0957(3) 0.0456(13) Uani 1 1 d . . .
C73 C 1.3000(6) 0.2806(6) 1.1638(3) 0.0649(18) Uani 1 1 d . . .
H73 H 1.2590 0.2087 1.1406 0.078 Uiso 1 1 calc R A .
C74 C 1.3798(6) 0.3169(7) 1.2186(4) 0.078(2) Uani 1 1 d . A .
H74 H 1.4045 0.2771 1.2412 0.093 Uiso 1 1 calc R . .
C75 C 1.4158(6) 0.4279(6) 1.2331(4) 0.076(2) Uani 1 1 d . . .
H75 H 1.4729 0.4759 1.2682 0.092 Uiso 1 1 calc R A .
N1 N 0.0009(4) 0.1165(4) 0.5874(2) 0.0421(11) Uani 1 1 d . . .
N2 N -0.1125(4) 0.2384(4) 0.5653(2) 0.0506(12) Uani 1 1 d . . .
N3 N 0.5591(4) 0.1507(5) 0.3798(3) 0.0631(14) Uani 1 1 d . . .
N4 N 0.6040(5) 0.2352(5) 0.3513(3) 0.0815(18) Uani 1 1 d . . .
N5 N 0.0428(4) 0.2471(3) 0.7521(2) 0.0417(10) Uani 1 1 d . . .
N6 N -0.1915(4) 0.1249(4) 0.7404(2) 0.0507(12) Uani 1 1 d . . .
N7 N 0.5219(4) 0.2931(4) 1.0682(2) 0.0520(12) Uani 1 1 d . . .
N8 N 0.6037(5) 0.3912(5) 1.1046(3) 0.0767(17) Uani 1 1 d . . .
N9 N 0.5803(4) 0.2386(4) 0.8367(3) 0.0602(14) Uani 1 1 d . A .
N10 N 0.8118(4) 0.3651(4) 0.8474(2) 0.0486(11) Uani 1 1 d . A .
N11 N 1.2896(4) 0.3656(4) 1.1483(2) 0.0501(12) Uani 1 1 d . A .
N12 N 1.3611(4) 0.4584(4) 1.1923(3) 0.0614(14) Uani 1 1 d . . .
N13 N 0.5351(7) 0.2355(7) 0.6535(4) 0.0896(18) Uani 1 1 d U . .
N14 N 0.8017(8) 0.0774(6) 0.0498(7) 0.108(3) Uani 1 1 d . . .
O1 O 0.6177(18) 0.3319(12) 0.6676(8) 0.104(4) Uani 0.49(2) 1 d PU A 1
O2 O 0.5429(17) 0.1806(14) 0.6015(9) 0.123(5) Uani 0.49(2) 1 d PU A 1
O3 O 0.460(2) 0.214(2) 0.6866(11) 0.136(6) Uani 0.49(2) 1 d PU A 1
O1' O 0.5594(16) 0.3334(12) 0.6750(7) 0.094(3) Uani 0.51(2) 1 d PU A 2
O2' O 0.5917(18) 0.1925(16) 0.6320(11) 0.128(5) Uani 0.51(2) 1 d PU A 2
O3' O 0.4316(15) 0.1694(15) 0.6606(10) 0.114(5) Uani 0.51(2) 1 d PU A 2
O4 O 0.7884(15) 0.0468(6) -0.0015(4) 0.308(13) Uani 1 1 d . . .
O5 O 0.8618(9) 0.0714(6) 0.0884(4) 0.169(5) Uani 1 1 d . . .
O6 O 0.7471(12) 0.1173(12) 0.0723(12) 0.378(14) Uani 1 1 d . . .
O7 O 0.6666(8) 0.4902(15) 0.5790(5) 0.319(10) Uani 1 1 d . . .
O8 O 0.9420(9) 0.9805(9) 0.9407(6) 0.217(4) Uani 1 1 d . . .

loop_
_atom_site_aniso_label
_atom_site_aniso_U_11
_atom_site_aniso_U_22
_atom_site_aniso_U_33
_atom_site_aniso_U_23
_atom_site_aniso_U_13
_atom_site_aniso_U_12
Ag1 0.0625(3) 0.0799(4) 0.0429(3) 0.0207(2) 0.0115(2) 0.0366(3)
Ag2 0.0798(4) 0.0650(4) 0.0737(4) 0.0065(3) -0.0134(3) 0.0320(3)
C1 0.052(4) 0.086(5) 0.049(4) 0.010(4) 0.008(3) 0.022(4)
C2 0.044(3) 0.082(5) 0.061(4) 0.009(4) 0.012(3) 0.018(3)
C3 0.051(4) 0.063(4) 0.082(5) 0.026(4) 0.023(3) 0.021(3)
C4 0.049(3) 0.061(4) 0.055(4) 0.017(3) 0.008(3) 0.022(3)
C5 0.041(3) 0.045(3) 0.038(3) 0.006(3) 0.007(2) 0.017(3)
C6 0.047(3) 0.038(3) 0.034(3) 0.007(2) 0.007(2) 0.020(3)
C7 0.045(3) 0.041(3) 0.040(3) 0.014(2) 0.011(2) 0.016(3)
C8 0.049(3) 0.038(3) 0.038(3) 0.008(2) 0.005(2) 0.021(3)
C9 0.042(3) 0.049(3) 0.044(3) 0.011(3) 0.007(3) 0.015(3)
C10 0.045(3) 0.040(3) 0.036(3) 0.009(2) 0.007(2) 0.017(3)
C11 0.045(3) 0.043(3) 0.041(3) 0.012(3) 0.004(2) 0.010(3)
C12 0.047(3) 0.061(4) 0.049(4) 0.013(3) 0.002(3) 0.016(3)
C13 0.066(4) 0.068(5) 0.054(4) 0.019(4) 0.013(3) 0.008(4)
C14 0.089(6) 0.074(5) 0.058(5) 0.029(4) 0.017(4) 0.008(4)
C15 0.109(6) 0.064(5) 0.068(5) 0.031(4) 0.003(4) 0.037(4)
C16 0.074(4) 0.049(4) 0.059(4) 0.022(3) 0.013(3) 0.028(3)
C17 0.044(3) 0.043(3) 0.042(3) 0.012(3) 0.005(2) 0.017(3)
C18 0.044(3) 0.048(3) 0.053(4) 0.015(3) 0.004(3) 0.014(3)
C19 0.055(4) 0.043(3) 0.053(4) 0.022(3) 0.003(3) 0.016(3)
C20 0.041(3) 0.050(3) 0.042(3) 0.013(3) 0.002(2) 0.020(3)
C21 0.044(3) 0.049(4) 0.049(4) 0.015(3) 0.002(3) 0.012(3)
C22 0.052(3) 0.051(4) 0.045(3) 0.021(3) 0.006(3) 0.015(3)
C23 0.086(5) 0.069(5) 0.073(5) 0.027(4) -0.007(4) 0.041(4)
C24 0.108(6) 0.104(7) 0.089(6) 0.032(5) -0.018(5) 0.068(6)
C25 0.067(5) 0.113(7) 0.078(5) 0.028(5) -0.017(4) 0.038(5)
C26 0.071(4) 0.081(5) 0.061(4) 0.017(4) 0.007(3) 0.044(4)
C27 0.103(6) 0.107(6) 0.075(5) 0.038(5) 0.009(4) 0.078(5)
C28 0.119(7) 0.124(7) 0.068(5) 0.044(5) 0.019(5) 0.078(6)
C29 0.090(5) 0.108(6) 0.058(4) 0.039(4) 0.022(4) 0.063(5)
C30 0.054(3) 0.052(4) 0.042(3) 0.014(3) 0.002(3) 0.026(3)
C31 0.051(3) 0.041(3) 0.036(3) 0.003(3) 0.000(3) 0.018(3)
C32 0.056(4) 0.049(4) 0.049(4) 0.012(3) 0.010(3) 0.020(3)
C33 0.050(3) 0.045(3) 0.043(3) 0.004(3) 0.007(3) 0.020(3)
C34 0.049(3) 0.049(3) 0.048(3) 0.008(3) 0.003(3) 0.026(3)
C35 0.050(3) 0.039(3) 0.037(3) 0.001(2) 0.002(2) 0.021(3)
C36 0.063(4) 0.051(4) 0.043(3) 0.015(3) 0.011(3) 0.034(3)
C37 0.076(4) 0.088(5) 0.052(4) 0.030(4) 0.015(3) 0.054(4)
C38 0.110(6) 0.114(7) 0.060(5) 0.039(5) 0.016(4) 0.080(6)
C39 0.111(7) 0.088(6) 0.084(6) 0.054(5) 0.047(5) 0.060(5)
C40 0.081(5) 0.073(5) 0.067(5) 0.028(4) 0.028(4) 0.033(4)
C41 0.067(4) 0.063(4) 0.051(4) 0.021(3) 0.017(3) 0.031(3)
C42 0.052(3) 0.053(4) 0.047(3) 0.011(3) 0.009(3) 0.025(3)
C43 0.061(4) 0.051(4) 0.054(4) 0.012(3) 0.016(3) 0.026(3)
C44 0.069(4) 0.059(4) 0.061(4) 0.011(3) 0.010(3) 0.037(4)
C45 0.047(3) 0.058(4) 0.061(4) 0.008(3) 0.013(3) 0.022(3)
C46 0.062(4) 0.053(4) 0.101(6) 0.017(4) 0.035(4) 0.020(3)
C47 0.074(4) 0.053(4) 0.082(5) 0.013(4) 0.033(4) 0.031(4)
C48 0.057(4) 0.092(6) 0.089(6) -0.003(4) 0.012(4) 0.034(4)
C49 0.061(5) 0.129(8) 0.091(6) 0.013(6) 0.031(4) 0.040(5)
C50 0.071(5) 0.108(7) 0.090(6) 0.028(5) 0.034(4) 0.034(5)
C51 0.064(4) 0.072(5) 0.054(4) 0.008(3) 0.005(3) 0.035(4)
C52 0.095(6) 0.101(7) 0.065(5) 0.032(5) 0.018(4) 0.059(5)
C53 0.106(6) 0.099(6) 0.081(6) 0.053(5) 0.037(5) 0.066(6)
C54 0.077(5) 0.072(5) 0.081(5) 0.036(4) 0.029(4) 0.037(4)
C55 0.061(4) 0.068(5) 0.056(4) 0.017(3) 0.013(3) 0.033(4)
C56 0.049(3) 0.056(4) 0.053(4) 0.013(3) 0.015(3) 0.031(3)
C57 0.049(3) 0.054(4) 0.045(3) 0.007(3) 0.012(3) 0.029(3)
C58 0.045(3) 0.042(3) 0.052(4) 0.003(3) 0.006(3) 0.017(3)
C59 0.048(3) 0.044(4) 0.059(4) 0.001(3) 0.010(3) 0.018(3)
C60 0.050(4) 0.066(4) 0.073(5) 0.011(4) 0.010(3) 0.018(3)
C61 0.056(4) 0.068(5) 0.097(6) 0.014(4) 0.025(4) 0.020(4)
C62 0.043(4) 0.072(5) 0.100(6) 0.003(4) 0.017(4) 0.008(4)
C63 0.054(4) 0.071(5) 0.093(6) 0.010(4) 0.003(4) 0.021(4)
C64 0.046(3) 0.042(3) 0.055(4) 0.011(3) 0.013(3) 0.017(3)
C65 0.053(4) 0.044(3) 0.053(4) 0.009(3) 0.009(3) 0.020(3)
C66 0.045(3) 0.043(3) 0.048(3) 0.006(3) 0.009(3) 0.021(3)
C67 0.044(3) 0.038(3) 0.044(3) 0.008(3) 0.009(2) 0.015(3)
C68 0.053(3) 0.040(3) 0.048(3) 0.013(3) 0.012(3) 0.020(3)
C69 0.048(3) 0.044(4) 0.064(4) 0.016(3) 0.003(3) 0.006(3)
C70 0.040(3) 0.041(3) 0.049(3) 0.010(3) 0.007(3) 0.003(3)
C71 0.063(4) 0.040(3) 0.063(4) 0.022(3) 0.004(3) 0.013(3)
C72 0.049(3) 0.043(3) 0.046(3) 0.006(3) 0.013(3) 0.022(3)
C73 0.089(5) 0.062(4) 0.057(4) 0.026(3) 0.018(4) 0.040(4)
C74 0.084(5) 0.077(5) 0.078(5) 0.036(4) 0.006(4) 0.035(4)
C75 0.059(4) 0.083(6) 0.070(5) 0.019(4) -0.012(4) 0.017(4)
N1 0.049(3) 0.047(3) 0.033(2) 0.009(2) 0.004(2) 0.024(2)
N2 0.053(3) 0.055(3) 0.050(3) 0.018(2) 0.005(2) 0.028(3)
N3 0.052(3) 0.069(4) 0.069(4) 0.013(3) 0.019(3) 0.028(3)
N4 0.073(4) 0.087(5) 0.082(4) 0.024(4) 0.033(3) 0.028(3)
N5 0.046(3) 0.043(3) 0.036(2) 0.009(2) 0.006(2) 0.020(2)
N6 0.040(3) 0.063(3) 0.045(3) 0.011(2) 0.007(2) 0.020(2)
N7 0.047(3) 0.055(3) 0.052(3) 0.018(3) 0.000(2) 0.020(3)
N8 0.066(4) 0.070(4) 0.075(4) 0.019(3) -0.016(3) 0.015(3)
N9 0.047(3) 0.051(3) 0.072(4) 0.007(3) -0.002(3) 0.016(3)
N10 0.053(3) 0.047(3) 0.047(3) 0.005(2) 0.009(2) 0.025(2)
N11 0.051(3) 0.048(3) 0.047(3) 0.013(2) 0.006(2) 0.018(2)
N12 0.052(3) 0.057(3) 0.067(4) 0.015(3) -0.006(3) 0.017(3)
N13 0.097(4) 0.091(4) 0.081(4) 0.000(4) 0.009(4) 0.051(4)
N14 0.077(6) 0.056(5) 0.192(11) 0.048(7) 0.064(6) 0.015(4)
O1 0.109(6) 0.090(5) 0.092(5) 0.007(5) 0.012(6) 0.031(5)
O2 0.127(8) 0.125(7) 0.103(8) -0.009(6) 0.009(7) 0.058(6)
O3 0.126(8) 0.141(9) 0.128(9) 0.016(7) 0.022(7) 0.052(7)
O1' 0.098(6) 0.085(5) 0.092(5) -0.002(4) 0.012(5) 0.045(5)
O2' 0.126(8) 0.132(7) 0.137(9) 0.026(7) 0.029(7) 0.068(6)
O3' 0.105(7) 0.111(8) 0.121(8) 0.022(6) 0.008(6) 0.047(6)
O4 0.57(3) 0.057(5) 0.088(6) 0.021(4) -0.043(9) -0.058(9)
O5 0.187(9) 0.083(5) 0.161(7) 0.061(5) -0.061(7) -0.016(5)
O6 0.166(11) 0.216(14) 0.77(4) 0.122(19) 0.212(19) 0.085(11)
O7 0.142(8) 0.64(3) 0.193(10) 0.249(15) 0.054(7) 0.123(12)
O8 0.225(11) 0.231(11) 0.226(11) 0.094(9) 0.052(9) 0.108(9)

loop_
_atom_type_symbol
_atom_type_description
_atom_type_scat_dispersion_real
_atom_type_scat_dispersion_imag
_atom_type_scat_source
C C 0.0033 0.0016 'International Tables Vol C Tables 4.2.6.8 and 6.1.1.4'
N N 0.0061 0.0033 'International Tables Vol C Tables 4.2.6.8 and 6.1.1.4'
O O 0.0106 0.0060 'International Tables Vol C Tables 4.2.6.8 and 6.1.1.4'
Ag Ag -0.8971 1.1015 'International Tables Vol C Tables 4.2.6.8 and 6.1.1.4'
H H 0.0000 0.0000 'International Tables Vol C Tables 4.2.6.8 and 6.1.1.4'

loop_
_geom_angle_atom_site_label_1
_geom_angle_atom_site_label_2
_geom_angle_atom_site_label_3
_geom_angle
_geom_angle_site_symmetry_1
_geom_angle_site_symmetry_3
N2 Ag1 N6 151.59(17) . .
N2 Ag1 N5 133.98(16) . .
N6 Ag1 N5 71.90(15) . .
N2 Ag1 N1 71.49(16) . .
N6 Ag1 N1 126.65(16) . .
N5 Ag1 N1 91.86(14) . .
N12 Ag2 N9 133.50(19) 2_767 .
N12 Ag2 N10 123.83(17) 2_767 .
N9 Ag2 N10 70.43(17) . .
N12 Ag2 O1' 90.3(4) 2_767 .
N9 Ag2 O1' 109.3(4) . .
N10 Ag2 O1' 134.5(4) . .
N12 Ag2 O1 99.1(5) 2_767 .
N9 Ag2 O1 112.2(4) . .
N10 Ag2 O1 117.8(5) . .
O1' Ag2 O1 17.6(4) . .
N6 C1 C2 123.1(6) . .
N6 C1 H1 118.5 . .
C2 C1 H1 118.5 . .
C3 C2 C1 118.1(6) . .
C3 C2 H2 121.0 . .
C1 C2 H2 121.0 . .
C4 C3 C2 120.2(6) . .
C4 C3 H3 119.9 . .
C2 C3 H3 119.9 . .
C3 C4 C5 119.1(6) . .
C3 C4 H4 120.5 . .
C5 C4 H4 120.5 . .
N6 C5 C4 121.1(5) . .
N6 C5 C6 117.8(5) . .
C4 C5 C6 121.1(5) . .
N5 C6 C7 121.7(5) . .
N5 C6 C5 116.0(4) . .
C7 C6 C5 122.2(5) . .
C6 C7 C8 120.5(5) . .
C6 C7 H7 119.8 . .
C8 C7 H7 119.8 . .
C9 C8 C7 117.0(5) . .
C9 C8 C17 122.0(5) . .
C7 C8 C17 121.0(5) . .
C8 C9 C10 120.4(5) . .
C8 C9 H9 119.8 . .
C10 C9 H9 119.8 . .
N5 C10 C9 121.9(5) . .
N5 C10 C11 117.5(5) . .
C9 C10 C11 120.6(5) . .
C16 C11 C12 118.1(5) . .
C16 C11 C10 121.3(5) . .
C12 C11 C10 120.5(5) . .
C13 C12 C11 120.4(6) . .
C13 C12 H12 119.8 . .
C11 C12 H12 119.8 . .
C14 C13 C12 120.1(7) . .
C14 C13 H13 119.9 . .
C12 C13 H13 119.9 . .
C15 C14 C13 120.5(6) . .
C15 C14 H14 119.8 . .
C13 C14 H14 119.8 . .
C14 C15 C16 119.9(7) . .
C14 C15 H15 120.1 . .
C16 C15 H15 120.1 . .
C15 C16 C11 120.9(6) . .
C15 C16 H16 119.5 . .
C11 C16 H16 119.5 . .
C22 C17 C18 117.4(5) . .
C22 C17 C8 121.7(5) . .
C18 C17 C8 120.9(5) . .
C19 C18 C17 121.1(5) . .
C19 C18 H18 119.4 . .
C17 C18 H18 119.4 . .
C20 C19 C18 120.7(5) . .
C20 C19 H19 119.6 . .
C18 C19 H19 119.6 . .
C19 C20 C21 119.3(5) . .
C19 C20 N7 120.8(5) . .
C21 C20 N7 119.9(5) . .
C22 C21 C20 120.0(5) . .
C22 C21 H21 120.0 . .
C20 C21 H21 120.0 . .
C21 C22 C17 121.4(5) . .
C21 C22 H22 119.3 . .
C17 C22 H22 119.3 . .
N7 C23 C24 107.3(7) . .
N7 C23 H23 126.3 . .
C24 C23 H23 126.3 . .
C23 C24 C25 105.3(7) . .
C23 C24 H24 127.4 . .
C25 C24 H24 127.4 . .
N8 C25 C24 112.4(7) . .
N8 C25 H25 123.8 . .
C24 C25 H25 123.8 . .
C27 C26 N2 123.0(6) . .
C27 C26 H26 118.5 . .
N2 C26 H26 118.5 . .
C26 C27 C28 117.8(7) . .
C26 C27 H27 121.1 . .
C28 C27 H27 121.1 . .
C29 C28 C27 119.4(7) . .
C29 C28 H28 120.3 . .
C27 C28 H28 120.3 . .
C30 C29 C28 119.6(7) . .
C30 C29 H29 120.2 . .
C28 C29 H29 120.2 . .
N2 C30 C29 121.6(6) . .
N2 C30 C31 116.6(5) . .
C29 C30 C31 121.8(5) . .
N1 C31 C32 122.3(5) . .
N1 C31 C30 117.1(5) . .
C32 C31 C30 120.6(5) . .
C31 C32 C33 119.8(5) . .
C31 C32 H32 120.1 . .
C33 C32 H32 120.1 . .
C34 C33 C32 117.2(5) . .
C34 C33 C42 123.0(5) . .
C32 C33 C42 119.7(5) . .
C33 C34 C35 120.5(5) . .
C33 C34 H34 119.7 . .
C35 C34 H34 119.7 . .
N1 C35 C34 121.8(5) . .
N1 C35 C36 116.5(5) . .
C34 C35 C36 121.7(5) . .
C37 C36 C41 118.6(6) . .
C37 C36 C35 120.9(5) . .
C41 C36 C35 120.5(5) . .
C36 C37 C38 120.5(7) . .
C36 C37 H37 119.8 . .
C38 C37 H37 119.8 . .
C39 C38 C37 119.4(7) . .
C39 C38 H38 120.3 . .
C37 C38 H38 120.3 . .
C40 C39 C38 120.7(7) . .
C40 C39 H39 119.7 . .
C38 C39 H39 119.7 . .
C39 C40 C41 120.1(7) . .
C39 C40 H40 120.0 . .
C41 C40 H40 120.0 . .
C40 C41 C36 120.7(6) . .
C40 C41 H41 119.6 . .
C36 C41 H41 119.6 . .
C43 C42 C47 116.8(5) . .
C43 C42 C33 122.1(5) . .
C47 C42 C33 120.9(5) . .
C44 C43 C42 121.5(6) . .
C44 C43 H43 119.3 . .
C42 C43 H43 119.3 . .
C45 C44 C43 120.6(6) . .
C45 C44 H44 119.7 . .
C43 C44 H44 119.7 . .
C44 C45 C46 119.4(6) . .
C44 C45 N3 121.9(6) . .
C46 C45 N3 118.7(6) . .
C47 C46 C45 119.8(6) . .
C47 C46 H46 120.1 . .
C45 C46 H46 120.1 . .
C46 C47 C42 121.8(6) . .
C46 C47 H47 119.1 . .
C42 C47 H47 119.1 . .
N3 C48 C49 106.2(8) . .
N3 C48 H48 126.9 . .
C49 C48 H48 126.9 . .
C48 C49 C50 107.4(8) . .
C48 C49 H49 126.3 . .
C50 C49 H49 126.3 . .
N4 C50 C49 110.2(7) . .
N4 C50 H50 124.9 . .
C49 C50 H50 124.9 . .
C52 C51 C56 121.0(7) . .
C52 C51 H51 119.5 . .
C56 C51 H51 119.5 . .
C51 C52 C53 119.9(7) . .
C51 C52 H52 120.0 . .
C53 C52 H52 120.0 . .
C54 C53 C52 119.0(7) . .
C54 C53 H53 120.5 . .
C52 C53 H53 120.5 . .
C55 C54 C53 120.6(7) . .
C55 C54 H54 119.7 . .
C53 C54 H54 119.7 . .
C54 C55 C56 121.7(6) . .
C54 C55 H55 119.1 . .
C56 C55 H55 119.1 . .
C55 C56 C51 117.7(6) . .
C55 C56 C57 121.9(6) . .
C51 C56 C57 120.4(6) . .
N10 C57 C64 121.7(5) . .
N10 C57 C56 115.9(5) . .
C64 C57 C56 122.3(5) . .
N10 C58 C65 121.8(5) . .
N10 C58 C59 116.4(5) . .
C65 C58 C59 121.8(5) . .
N9 C59 C60 121.5(6) . .
N9 C59 C58 117.0(5) . .
C60 C59 C58 121.5(6) . .
C59 C60 C61 119.8(7) . .
C59 C60 H60 120.1 . .
C61 C60 H60 120.1 . .
C60 C61 C62 119.4(7) . .
C60 C61 H61 120.3 . .
C62 C61 H61 120.3 . .
C61 C62 C63 117.4(6) . .
C61 C62 H62 121.3 . .
C63 C62 H62 121.3 . .
N9 C63 C62 124.0(7) . .
N9 C63 H63 118.0 . .
C62 C63 H63 118.0 . .
C66 C64 C57 120.6(5) . .
C66 C64 H64 119.7 . .
C57 C64 H64 119.7 . .
C58 C65 C66 120.3(5) . .
C58 C65 H65 119.8 . .
C66 C65 H65 119.8 . .
C64 C66 C65 116.9(5) . .
C64 C66 C67 123.7(5) . .
C65 C66 C67 119.4(5) . .
C69 C67 C68 117.9(5) . .
C69 C67 C66 120.1(5) . .
C68 C67 C66 122.0(5) . .
C70 C68 C67 120.2(5) . .
C70 C68 H68 119.9 . .
C67 C68 H68 119.9 . .
C67 C69 C71 122.0(5) . .
C67 C69 H69 119.0 . .
C71 C69 H69 119.0 . .
C68 C70 C72 121.6(5) . .
C68 C70 H70 119.2 . .
C72 C70 H70 119.2 . .
C69 C71 C72 120.0(5) . .
C69 C71 H71 120.0 . .
C72 C71 H71 120.0 . .
C70 C72 C71 118.0(5) . .
C70 C72 N11 121.9(5) . .
C71 C72 N11 120.1(5) . .
N11 C73 C74 108.8(6) . .
N11 C73 H73 125.6 . .
C74 C73 H73 125.6 . .
C73 C74 C75 103.2(6) . .
C73 C74 H74 128.4 . .
C75 C74 H74 128.4 . .
N12 C75 C74 113.2(6) . .
N12 C75 H75 123.4 . .
C74 C75 H75 123.4 . .
C31 N1 C35 118.2(4) . .
C31 N1 Ag1 109.3(3) . .
C35 N1 Ag1 125.4(3) . .
C30 N2 C26 118.6(5) . .
C30 N2 Ag1 119.5(4) . .
C26 N2 Ag1 121.9(4) . .
C48 N3 N4 111.3(6) . .
C48 N3 C45 129.3(6) . .
N4 N3 C45 119.3(5) . .
C50 N4 N3 104.9(7) . .
C10 N5 C6 118.5(4) . .
C10 N5 Ag1 127.1(3) . .
C6 N5 Ag1 113.0(3) . .
C5 N6 C1 118.5(5) . .
C5 N6 Ag1 118.3(3) . .
C1 N6 Ag1 121.3(4) . .
C23 N7 N8 111.3(5) . .
C23 N7 C20 127.7(5) . .
N8 N7 C20 120.9(5) . .
C25 N8 N7 103.6(6) . .
C63 N9 C59 117.9(6) . .
C63 N9 Ag2 123.8(5) . .
C59 N9 Ag2 118.0(4) . .
C57 N10 C58 118.6(5) . .
C57 N10 Ag2 125.0(4) . .
C58 N10 Ag2 114.3(4) . .
C73 N11 N12 110.5(5) . .
C73 N11 C72 128.5(5) . .
N12 N11 C72 121.0(5) . .
C75 N12 N11 104.3(5) . .
C75 N12 Ag2 127.7(5) . 2_767
N11 N12 Ag2 125.4(4) . 2_767
O2' N13 O3 134.2(17) . .
O2' N13 O2 38.8(10) . .
O3 N13 O2 129.6(16) . .
O2' N13 O1' 131.5(14) . .
O3 N13 O1' 88.6(13) . .
O2 N13 O1' 134.8(15) . .
O2' N13 O1 95.9(14) . .
O3 N13 O1 119.0(14) . .
O2 N13 O1 111.1(13) . .
O1' N13 O1 35.7(8) . .
O2' N13 O3' 114.1(14) . .
O3 N13 O3' 31.6(11) . .
O2 N13 O3' 98.2(13) . .
O1' N13 O3' 114.2(12) . .
O1 N13 O3' 148.8(13) . .
O4 N14 O5 128.3(16) . .
O4 N14 O6 120(2) . .
O5 N14 O6 111.4(19) . .
N13 O1 Ag2 104.0(10) . .
N13 O1' Ag2 106.8(10) . .

loop_
_geom_bond_atom_site_label_1
_geom_bond_atom_site_label_2
_geom_bond_distance
_geom_bond_site_symmetry_2
Ag1 N2 2.217(5) .
Ag1 N6 2.231(4) .
Ag1 N5 2.404(4) .
Ag1 N1 2.450(4) .
Ag2 N12 2.232(5) 2_767
Ag2 N9 2.297(5) .
Ag2 N10 2.399(5) .
Ag2 O1' 2.514(15) .
Ag2 O1 2.545(16) .
C1 N6 1.347(7) .
C1 C2 1.375(9) .
C1 H1 0.9300 .
C2 C3 1.366(9) .
C2 H2 0.9300 .
C3 C4 1.365(8) .
C3 H3 0.9300 .
C4 C5 1.401(8) .
C4 H4 0.9300 .
C5 N6 1.335(7) .
C5 C6 1.504(7) .
C6 N5 1.360(6) .
C6 C7 1.368(7) .
C7 C8 1.404(7) .
C7 H7 0.9300 .
C8 C9 1.383(7) .
C8 C17 1.494(7) .
C9 C10 1.384(7) .
C9 H9 0.9300 .
C10 N5 1.347(6) .
C10 C11 1.489(7) .
C11 C16 1.390(8) .
C11 C12 1.397(8) .
C12 C13 1.379(8) .
C12 H12 0.9300 .
C13 C14 1.370(10) .
C13 H13 0.9300 .
C14 C15 1.370(11) .
C14 H14 0.9300 .
C15 C16 1.378(9) .
C15 H15 0.9300 .
C16 H16 0.9300 .
C17 C22 1.391(7) .
C17 C18 1.397(7) .
C18 C19 1.376(7) .
C18 H18 0.9300 .
C19 C20 1.370(7) .
C19 H19 0.9300 .
C20 C21 1.392(7) .
C20 N7 1.411(7) .
C21 C22 1.378(7) .
C21 H21 0.9300 .
C22 H22 0.9300 .
C23 N7 1.333(8) .
C23 C24 1.352(10) .
C23 H23 0.9300 .
C24 C25 1.366(11) .
C24 H24 0.9300 .
C25 N8 1.320(8) .
C25 H25 0.9300 .
C26 C27 1.359(9) .
C26 N2 1.366(7) .
C26 H26 0.9300 .
C27 C28 1.393(10) .
C27 H27 0.9300 .
C28 C29 1.389(10) .
C28 H28 0.9300 .
C29 C30 1.367(8) .
C29 H29 0.9300 .
C30 N2 1.339(7) .
C30 C31 1.496(8) .
C31 N1 1.337(7) .
C31 C32 1.392(8) .
C32 C33 1.402(8) .
C32 H32 0.9300 .
C33 C34 1.373(7) .
C33 C42 1.480(8) .
C34 C35 1.392(7) .
C34 H34 0.9300 .
C35 N1 1.356(6) .
C35 C36 1.493(7) .
C36 C37 1.378(8) .
C36 C41 1.392(8) .
C37 C38 1.399(9) .
C37 H37 0.9300 .
C38 C39 1.371(10) .
C38 H38 0.9300 .
C39 C40 1.364(10) .
C39 H39 0.9300 .
C40 C41 1.377(8) .
C40 H40 0.9300 .
C41 H41 0.9300 .
C42 C43 1.377(8) .
C42 C47 1.402(8) .
C43 C44 1.372(8) .
C43 H43 0.9300 .
C44 C45 1.369(8) .
C44 H44 0.9300 .
C45 C46 1.375(9) .
C45 N3 1.425(7) .
C46 C47 1.365(8) .
C46 H46 0.9300 .
C47 H47 0.9300 .
C48 N3 1.351(9) .
C48 C49 1.355(10) .
C48 H48 0.9300 .
C49 C50 1.369(11) .
C49 H49 0.9300 .
C50 N4 1.341(9) .
C50 H50 0.9300 .
C51 C52 1.385(9) .
C51 C56 1.405(8) .
C51 H51 0.9300 .
C52 C53 1.405(11) .
C52 H52 0.9300 .
C53 C54 1.380(10) .
C53 H53 0.9300 .
C54 C55 1.379(9) .
C54 H54 0.9300 .
C55 C56 1.386(8) .
C55 H55 0.9300 .
C56 C57 1.469(8) .
C57 N10 1.352(7) .
C57 C64 1.393(8) .
C58 N10 1.355(7) .
C58 C65 1.384(8) .
C58 C59 1.494(8) .
C59 N9 1.347(8) .
C59 C60 1.372(9) .
C60 C61 1.376(9) .
C60 H60 0.9300 .
C61 C62 1.377(10) .
C61 H61 0.9300 .
C62 C63 1.382(10) .
C62 H62 0.9300 .
C63 N9 1.331(8) .
C63 H63 0.9300 .
C64 C66 1.387(7) .
C64 H64 0.9300 .
C65 C66 1.405(7) .
C65 H65 0.9300 .
C66 C67 1.498(8) .
C67 C69 1.380(8) .
C67 C68 1.397(7) .
C68 C70 1.379(8) .
C68 H68 0.9300 .
C69 C71 1.381(8) .
C69 H69 0.9300 .
C70 C72 1.391(7) .
C70 H70 0.9300 .
C71 C72 1.394(8) .
C71 H71 0.9300 .
C72 N11 1.412(7) .
C73 N11 1.345(7) .
C73 C74 1.353(9) .
C73 H73 0.9300 .
C74 C75 1.385(10) .
C74 H74 0.9300 .
C75 N12 1.313(8) .
C75 H75 0.9300 .
N3 N4 1.359(8) .
N7 N8 1.366(7) .
N11 N12 1.350(7) .
N12 Ag2 2.232(5) 2_767
N13 O2' 1.173(18) .
N13 O3 1.20(2) .
N13 O2 1.244(17) .
N13 O1' 1.250(15) .
N13 O1 1.282(16) .
N13 O3' 1.300(18) .
N14 O4 1.058(12) .
N14 O5 1.121(11) .
N14 O6 1.131(14) .

loop_
_geom_torsion_atom_site_label_1
_geom_torsion_atom_site_label_2
_geom_torsion_atom_site_label_3
_geom_torsion_atom_site_label_4
_geom_torsion
_geom_torsion_site_symmetry_1
_geom_torsion_site_symmetry_4
N6 C1 C2 C3 1.4(11) . .
C1 C2 C3 C4 -0.1(10) . .
C2 C3 C4 C5 -0.8(10) . .
C3 C4 C5 N6 0.5(9) . .
C3 C4 C5 C6 -179.0(5) . .
N6 C5 C6 N5 -2.8(7) . .
C4 C5 C6 N5 176.7(5) . .
N6 C5 C6 C7 178.4(5) . .
C4 C5 C6 C7 -2.1(8) . .
N5 C6 C7 C8 -0.4(8) . .
C5 C6 C7 C8 178.3(5) . .
C6 C7 C8 C9 -0.8(8) . .
C6 C7 C8 C17 179.8(5) . .
C7 C8 C9 C10 1.0(8) . .
C17 C8 C9 C10 -179.6(5) . .
C8 C9 C10 N5 0.0(9) . .
C8 C9 C10 C11 -180.0(5) . .
N5 C10 C11 C16 44.3(8) . .
C9 C10 C11 C16 -135.7(6) . .
N5 C10 C11 C12 -136.3(5) . .
C9 C10 C11 C12 43.7(8) . .
C16 C11 C12 C13 0.1(9) . .
C10 C11 C12 C13 -179.4(5) . .
C11 C12 C13 C14 1.0(10) . .
C12 C13 C14 C15 -1.3(11) . .
C13 C14 C15 C16 0.5(11) . .
C14 C15 C16 C11 0.6(11) . .
C12 C11 C16 C15 -0.9(9) . .
C10 C11 C16 C15 178.6(6) . .
C9 C8 C17 C22 22.2(8) . .
C7 C8 C17 C22 -158.5(5) . .
C9 C8 C17 C18 -157.0(5) . .
C7 C8 C17 C18 22.4(8) . .
C22 C17 C18 C19 0.1(9) . .
C8 C17 C18 C19 179.3(5) . .
C17 C18 C19 C20 -0.2(9) . .
C18 C19 C20 C21 1.0(9) . .
C18 C19 C20 N7 -178.9(5) . .
C19 C20 C21 C22 -1.7(9) . .
N7 C20 C21 C22 178.3(5) . .
C20 C21 C22 C17 1.6(9) . .
C18 C17 C22 C21 -0.8(9) . .
C8 C17 C22 C21 -180.0(5) . .
N7 C23 C24 C25 -1.1(9) . .
C23 C24 C25 N8 2.3(10) . .
N2 C26 C27 C28 0.8(12) . .
C26 C27 C28 C29 0.8(13) . .
C27 C28 C29 C30 -1.9(13) . .
C28 C29 C30 N2 1.4(11) . .
C28 C29 C30 C31 -178.1(7) . .
N2 C30 C31 N1 19.0(7) . .
C29 C30 C31 N1 -161.4(6) . .
N2 C30 C31 C32 -160.8(5) . .
C29 C30 C31 C32 18.7(9) . .
N1 C31 C32 C33 1.4(8) . .
C30 C31 C32 C33 -178.7(5) . .
C31 C32 C33 C34 -2.9(8) . .
C31 C32 C33 C42 177.7(5) . .
C32 C33 C34 C35 2.2(8) . .
C42 C33 C34 C35 -178.4(5) . .
C33 C34 C35 N1 0.0(8) . .
C33 C34 C35 C36 178.8(5) . .
N1 C35 C36 C37 -141.8(6) . .
C34 C35 C36 C37 39.3(8) . .
N1 C35 C36 C41 39.8(8) . .
C34 C35 C36 C41 -139.1(6) . .
C41 C36 C37 C38 -2.0(10) . .
C35 C36 C37 C38 179.6(6) . .
C36 C37 C38 C39 3.3(11) . .
C37 C38 C39 C40 -2.4(12) . .
C38 C39 C40 C41 0.1(12) . .
C39 C40 C41 C36 1.2(10) . .
C37 C36 C41 C40 -0.3(9) . .
C35 C36 C41 C40 178.1(6) . .
C34 C33 C42 C43 36.8(9) . .
C32 C33 C42 C43 -143.8(6) . .
C34 C33 C42 C47 -147.7(6) . .
C32 C33 C42 C47 31.6(8) . .
C47 C42 C43 C44 -2.5(9) . .
C33 C42 C43 C44 173.1(6) . .
C42 C43 C44 C45 1.6(10) . .
C43 C44 C45 C46 -0.2(10) . .
C43 C44 C45 N3 -177.2(6) . .
C44 C45 C46 C47 -0.2(11) . .
N3 C45 C46 C47 177.0(6) . .
C45 C46 C47 C42 -0.9(11) . .
C43 C42 C47 C46 2.2(10) . .
C33 C42 C47 C46 -173.5(6) . .
N3 C48 C49 C50 -0.5(9) . .
C48 C49 C50 N4 0.5(10) . .
C56 C51 C52 C53 0.1(10) . .
C51 C52 C53 C54 1.0(11) . .
C52 C53 C54 C55 -0.4(11) . .
C53 C54 C55 C56 -1.3(10) . .
C54 C55 C56 C51 2.4(9) . .
C54 C55 C56 C57 -174.7(6) . .
C52 C51 C56 C55 -1.8(9) . .
C52 C51 C56 C57 175.4(6) . .
C55 C56 C57 N10 140.0(6) . .
C51 C56 C57 N10 -37.1(7) . .
C55 C56 C57 C64 -37.5(8) . .
C51 C56 C57 C64 145.4(6) . .
N10 C58 C59 N9 -3.3(8) . .
C65 C58 C59 N9 175.9(5) . .
N10 C58 C59 C60 175.2(6) . .
C65 C58 C59 C60 -5.6(9) . .
N9 C59 C60 C61 4.1(10) . .
C58 C59 C60 C61 -174.2(6) . .
C59 C60 C61 C62 -1.7(10) . .
C60 C61 C62 C63 0.0(11) . .
C61 C62 C63 N9 -0.5(11) . .
N10 C57 C64 C66 -0.5(8) . .
C56 C57 C64 C66 176.9(5) . .
N10 C58 C65 C66 -3.0(9) . .
C59 C58 C65 C66 177.8(5) . .
C57 C64 C66 C65 -0.4(8) . .
C57 C64 C66 C67 -179.6(5) . .
C58 C65 C66 C64 2.1(8) . .
C58 C65 C66 C67 -178.7(5) . .
C64 C66 C67 C69 -160.2(6) . .
C65 C66 C67 C69 20.7(8) . .
C64 C66 C67 C68 18.9(8) . .
C65 C66 C67 C68 -160.3(5) . .
C69 C67 C68 C70 -4.8(8) . .
C66 C67 C68 C70 176.2(5) . .
C68 C67 C69 C71 5.1(9) . .
C66 C67 C69 C71 -175.8(5) . .
C67 C68 C70 C72 0.7(9) . .
C67 C69 C71 C72 -1.4(10) . .
C68 C70 C72 C71 3.1(8) . .
C68 C70 C72 N11 -178.4(5) . .
C69 C71 C72 C70 -2.7(9) . .
C69 C71 C72 N11 178.7(5) . .
N11 C73 C74 C75 -0.9(8) . .
C73 C74 C75 N12 1.8(9) . .
C32 C31 N1 C35 0.8(8) . .
C30 C31 N1 C35 -179.1(5) . .
C32 C31 N1 Ag1 153.1(4) . .
C30 C31 N1 Ag1 -26.8(5) . .
C34 C35 N1 C31 -1.5(7) . .
C36 C35 N1 C31 179.6(5) . .
C34 C35 N1 Ag1 -149.0(4) . .
C36 C35 N1 Ag1 32.2(6) . .
N2 Ag1 N1 C31 20.1(3) . .
N6 Ag1 N1 C31 175.2(3) . .
N5 Ag1 N1 C31 -116.1(3) . .
N2 Ag1 N1 C35 169.9(4) . .
N6 Ag1 N1 C35 -35.0(5) . .
N5 Ag1 N1 C35 33.7(4) . .
C29 C30 N2 C26 0.2(9) . .
C31 C30 N2 C26 179.7(5) . .
C29 C30 N2 Ag1 -177.9(5) . .
C31 C30 N2 Ag1 1.6(7) . .
C27 C26 N2 C30 -1.4(10) . .
C27 C26 N2 Ag1 176.7(6) . .
N6 Ag1 N2 C30 -146.0(4) . .
N5 Ag1 N2 C30 62.7(5) . .
N1 Ag1 N2 C30 -11.3(4) . .
N6 Ag1 N2 C26 35.9(7) . .
N5 Ag1 N2 C26 -115.3(5) . .
N1 Ag1 N2 C26 170.6(5) . .
C49 C48 N3 N4 0.3(8) . .
C49 C48 N3 C45 176.1(6) . .
C44 C45 N3 C48 -4.9(11) . .
C46 C45 N3 C48 178.0(7) . .
C44 C45 N3 N4 170.5(6) . .
C46 C45 N3 N4 -6.6(9) . .
C49 C50 N4 N3 -0.3(9) . .
C48 N3 N4 C50 0.0(8) . .
C45 N3 N4 C50 -176.2(6) . .
C9 C10 N5 C6 -1.3(8) . .
C11 C10 N5 C6 178.7(5) . .
C9 C10 N5 Ag1 -166.5(4) . .
C11 C10 N5 Ag1 13.5(7) . .
C7 C6 N5 C10 1.5(8) . .
C5 C6 N5 C10 -177.3(5) . .
C7 C6 N5 Ag1 168.7(4) . .
C5 C6 N5 Ag1 -10.2(5) . .
N2 Ag1 N5 C10 -14.9(5) . .
N6 Ag1 N5 C10 179.1(5) . .
N1 Ag1 N5 C10 50.9(4) . .
N2 Ag1 N5 C6 179.3(3) . .
N6 Ag1 N5 C6 13.2(3) . .
N1 Ag1 N5 C6 -114.9(4) . .
C4 C5 N6 C1 0.8(9) . .
C6 C5 N6 C1 -179.7(5) . .
C4 C5 N6 Ag1 -163.7(4) . .
C6 C5 N6 Ag1 15.8(6) . .
C2 C1 N6 C5 -1.7(10) . .
C2 C1 N6 Ag1 162.2(5) . .
N2 Ag1 N6 C5 -174.0(4) . .
N5 Ag1 N6 C5 -15.4(4) . .
N1 Ag1 N6 C5 63.1(5) . .
N2 Ag1 N6 C1 22.0(7) . .
N5 Ag1 N6 C1 -179.3(5) . .
N1 Ag1 N6 C1 -100.9(5) . .
C24 C23 N7 N8 -0.5(8) . .
C24 C23 N7 C20 -179.3(6) . .
C19 C20 N7 C23 28.1(9) . .
C21 C20 N7 C23 -151.8(6) . .
C19 C20 N7 N8 -150.6(6) . .
C21 C20 N7 N8 29.5(8) . .
C24 C25 N8 N7 -2.5(9) . .
C23 N7 N8 C25 1.8(8) . .
C20 N7 N8 C25 -179.3(6) . .
C62 C63 N9 C59 2.8(10) . .
C62 C63 N9 Ag2 -169.8(6) . .
C60 C59 N9 C63 -4.6(9) . .
C58 C59 N9 C63 173.9(6) . .
C60 C59 N9 Ag2 168.5(5) . .
C58 C59 N9 Ag2 -13.1(7) . .
N12 Ag2 N9 C63 69.9(6) 2_767 .
N10 Ag2 N9 C63 -171.6(6) . .
O1' Ag2 N9 C63 -40.0(7) . .
O1 Ag2 N9 C63 -58.7(8) . .
N12 Ag2 N9 C59 -102.7(5) 2_767 .
N10 Ag2 N9 C59 15.8(4) . .
O1' Ag2 N9 C59 147.4(6) . .
O1 Ag2 N9 C59 128.7(7) . .
C64 C57 N10 C58 -0.2(8) . .
C56 C57 N10 C58 -177.8(5) . .
C64 C57 N10 Ag2 162.3(4) . .
C56 C57 N10 Ag2 -15.2(7) . .
C65 C58 N10 C57 2.0(8) . .
C59 C58 N10 C57 -178.8(5) . .
C65 C58 N10 Ag2 -162.4(4) . .
C59 C58 N10 Ag2 16.8(6) . .
N12 Ag2 N10 C57 -50.4(5) 2_767 .
N9 Ag2 N10 C57 179.7(5) . .
O1' Ag2 N10 C57 81.5(7) . .
O1 Ag2 N10 C57 74.3(6) . .
N12 Ag2 N10 C58 112.8(4) 2_767 .
N9 Ag2 N10 C58 -17.1(4) . .
O1' Ag2 N10 C58 -115.3(6) . .
O1 Ag2 N10 C58 -122.5(5) . .
C74 C73 N11 N12 -0.3(7) . .
C74 C73 N11 C72 -179.1(6) . .
C70 C72 N11 C73 -145.4(6) . .
C71 C72 N11 C73 33.2(9) . .
C70 C72 N11 N12 35.8(8) . .
C71 C72 N11 N12 -145.6(6) . .
C74 C75 N12 N11 -2.0(8) . .
C74 C75 N12 Ag2 160.5(5) . 2_767
C73 N11 N12 C75 1.4(7) . .
C72 N11 N12 C75 -179.7(5) . .
C73 N11 N12 Ag2 -161.6(4) . 2_767
C72 N11 N12 Ag2 17.3(7) . 2_767
O2' N13 O1 Ag2 -111.6(17) . .
O3 N13 O1 Ag2 37(2) . .
O2 N13 O1 Ag2 -148.5(15) . .
O1' N13 O1 Ag2 72.4(19) . .
O3' N13 O1 Ag2 53(3) . .
N12 Ag2 O1 N13 -126.7(12) 2_767 .
N9 Ag2 O1 N13 18.2(15) . .
N10 Ag2 O1 N13 97.0(13) . .
O1' Ag2 O1 N13 -65.8(18) . .
O2' N13 O1' Ag2 -83(2) . .
O3 N13 O1' Ag2 71.9(15) . .
O2 N13 O1' Ag2 -137.3(18) . .
O1 N13 O1' Ag2 -78(2) . .
O3' N13 O1' Ag2 91.0(15) . .
N12 Ag2 O1' N13 -168.2(11) 2_767 .
N9 Ag2 O1' N13 -31.2(13) . .
N10 Ag2 O1' N13 50.0(14) . .
O1 Ag2 O1' N13 71.5(19) . .
